data_8102083
loop_
_publ_author_name
'Dong, W.-K.'
'Duan, J.-G.'
'Wu, H.-L.'
'Shi, J.-Y.'
'Yu, T.-Z.'

_publ_section_title
;
Crystal structure of 2,2'-((1,4-butylene)dioxybis(nitrilo-methylidyne))
dinaphthol, C~26~H~24~N~2~O~4~
;
_journal_issue 4
_journal_name_full 'Zeitschrift f\"ur Kristallographie - New Crystal Structures'
_journal_page_first 555
_journal_page_last 556
_journal_volume 221
_journal_year 2006
_chemical_formula_moiety 'C26 H24 N2 O4'
_chemical_formula_sum 'C26 H24 N2 O4'
_chemical_formula_weight 428.47
_chemical_melting_point 415.6(5)
_chemical_name_systematic
; 
2,2'-[(1,4-butane)dioxybis(nitrilomethylidyne)]dinaphthol
;
_space_group_IT_number 14
_symmetry_cell_setting monoclinic
_symmetry_space_group_name_Hall '-P 2ybc'
_symmetry_space_group_name_H-M 'P 1 21/c 1'
_atom_sites_solution_hydrogens geom
_atom_sites_solution_primary direct
_atom_sites_solution_secondary difmap
_audit_creation_method SHELXL-97
_cell_angle_alpha 90.00
_cell_angle_beta 95.432(2)
_cell_angle_gamma 90.00
_cell_formula_units_Z 2
_cell_length_a 5.611(2)
_cell_length_b 11.723(2)
_cell_length_c 16.636(3)
_cell_measurement_reflns_used 1778
_cell_measurement_temperature 298(2)
_cell_measurement_theta_max 27.74
_cell_measurement_theta_min 2.46
_cell_volume 1089.4(5)
_computing_cell_refinement 'Bruker SMART'
_computing_data_collection 'Bruker SMART'
_computing_data_reduction 'Bruker SAINT'
_computing_molecular_graphics 'Bruker SHELXTL'
_computing_publication_material 'Bruker SHELXTL'
_computing_structure_refinement 'SHELXL-97 (Sheldrick, 1997)'
_computing_structure_solution 'SHELXS-97 (Sheldrick, 1990)'
_diffrn_ambient_temperature 298(2)
_diffrn_measured_fraction_theta_full 0.999
_diffrn_measured_fraction_theta_max 0.999
_diffrn_measurement_device_type 'Bruker SMART CCD'
_diffrn_measurement_method phi/omega
_diffrn_radiation_monochromator graphite
_diffrn_radiation_source 'fine-focus sealed tube'
_diffrn_radiation_type MoK\a
_diffrn_radiation_wavelength 0.71073
_diffrn_reflns_av_R_equivalents 0.0345
_diffrn_reflns_av_sigmaI/netI 0.0369
_diffrn_reflns_limit_h_max 6
_diffrn_reflns_limit_h_min -6
_diffrn_reflns_limit_k_max 13
_diffrn_reflns_limit_k_min -12
_diffrn_reflns_limit_l_max 19
_diffrn_reflns_limit_l_min -18
_diffrn_reflns_number 5499
_diffrn_reflns_theta_full 25.00
_diffrn_reflns_theta_max 25.00
_diffrn_reflns_theta_min 2.13
_exptl_absorpt_coefficient_mu 0.089
_exptl_absorpt_correction_T_max 0.9570
_exptl_absorpt_correction_T_min 0.9446
_exptl_absorpt_correction_type multi-scan
_exptl_absorpt_process_details sadabs
_exptl_crystal_colour pale-brown
_exptl_crystal_density_diffrn 1.306
_exptl_crystal_density_meas 0
_exptl_crystal_density_method 'not measured'
_exptl_crystal_description block
_exptl_crystal_F_000 452
_exptl_crystal_size_max 0.65
_exptl_crystal_size_mid 0.53
_exptl_crystal_size_min 0.50
_refine_diff_density_max 0.208
_refine_diff_density_min -0.268
_refine_diff_density_rms 0.079
_refine_ls_extinction_method none
_refine_ls_goodness_of_fit_ref 1.077
_refine_ls_hydrogen_treatment mixed
_refine_ls_matrix_type full
_refine_ls_number_parameters 145
_refine_ls_number_reflns 1927
_refine_ls_number_restraints 0
_refine_ls_restrained_S_all 1.077
_refine_ls_R_factor_all 0.0837
_refine_ls_R_factor_gt 0.0483
_refine_ls_shift/su_max 0.001
_refine_ls_shift/su_mean 0.000
_refine_ls_structure_factor_coef Fsqd
_refine_ls_weighting_details 'calc w=1/[\s^2^(Fo^2^)+(0.0774P)^2^+0.0992P] where P=(Fo^2^+2Fc^2^)/3'
_refine_ls_weighting_scheme calc
_refine_ls_wR_factor_gt 0.1159
_refine_ls_wR_factor_ref 0.1526
_reflns_number_gt 1211
_reflns_number_total 1927
_reflns_threshold_expression >2sigma(I)
_cod_data_source_file 1267-1932.cff
_cod_data_source_block 061107a
_cod_depositor_comments
;
The following automatic conversions were performed:

'_chemical_melting_point' value '142-143\%' was changed to '415.6(5)'
- it was converted from degrees Celsius(C) to Kelvins(K), the average
value was taken and precision was estimated.

Automatic conversion script
Id: cif_fix_values 1646 2011-03-28 12:23:43Z adriana 
;
_cod_original_sg_symbol_H-M P12(1)/c1
_cod_database_code 8102083

loop_
_symmetry_equiv_pos_as_xyz
'x, y, z'
'-x, y+1/2, -z+1/2'
'-x, -y, -z'
'x, -y-1/2, z-1/2'

loop_
_atom_site_label
_atom_site_type_symbol
_atom_site_fract_x
_atom_site_fract_y
_atom_site_fract_z
_atom_site_U_iso_or_equiv
_atom_site_adp_type
_atom_site_occupancy
_atom_site_symmetry_multiplicity
_atom_site_Wyckoff_symbol
_atom_site_calc_flag
_atom_site_refinement_flags
_atom_site_disorder_assembly
_atom_site_disorder_group
N1 N 1.0950(3) 0.68483(14) 1.59824(10) 0.0488(5) Uani 1 4 e d . . .
O1 O 1.2990(3) 0.86591(13) 1.54699(9) 0.0666(5) Uani 1 4 e d . . .
H1 H 1.1972 0.8157 1.5468 0.100 Uiso 1 4 e calc R . .
O2 O 0.9297(3) 0.59619(12) 1.60133(8) 0.0565(5) Uani 1 4 e d . . .
C1 C 1.2485(4) 0.68493(17) 1.65992(11) 0.0464(5) Uani 1 4 e d . . .
H1A H 1.2359 0.6307 1.7001 0.056 Uiso 1 4 e calc R . .
C2 C 1.4421(4) 0.76739(16) 1.66911(11) 0.0422(5) Uani 1 4 e d . . .
C3 C 1.4608(4) 0.85258(17) 1.61215(12) 0.0489(5) Uani 1 4 e d . . .
C4 C 1.6534(4) 0.92925(18) 1.61846(13) 0.0571(6) Uani 1 4 e d . . .
H4 H 1.6633 0.9853 1.5794 0.069 Uiso 1 4 e calc R . .
C5 C 1.8249(4) 0.92202(18) 1.68110(13) 0.0575(6) Uani 1 4 e d . . .
H5 H 1.9510 0.9738 1.6845 0.069 Uiso 1 4 e calc R . .
C6 C 1.8172(4) 0.83770(18) 1.74164(12) 0.0482(5) Uani 1 4 e d . . .
C7 C 1.6214(4) 0.76034(16) 1.73606(11) 0.0431(5) Uani 1 4 e d . . .
C8 C 1.6207(4) 0.67718(19) 1.79801(12) 0.0560(6) Uani 1 4 e d . . .
H8 H 1.4947 0.6255 1.7968 0.067 Uiso 1 4 e calc R . .
C9 C 1.7990(4) 0.6711(2) 1.85908(13) 0.0641(7) Uani 1 4 e d . . .
H9 H 1.7918 0.6162 1.8991 0.077 Uiso 1 4 e calc R . .
C10 C 1.9930(5) 0.7462(2) 1.86253(14) 0.0660(7) Uani 1 4 e d . . .
H10 H 2.1167 0.7398 1.9036 0.079 Uiso 1 4 e calc R . .
C11 C 1.9994(4) 0.8283(2) 1.80563(13) 0.0590(6) Uani 1 4 e d . . .
H11 H 2.1265 0.8795 1.8088 0.071 Uiso 1 4 e calc R . .
C12 C 0.7625(3) 0.59925(18) 1.53115(12) 0.0485(5) Uani 1 4 e d . . .
H12A H 0.8461 0.5936 1.4829 0.058 Uiso 1 4 e calc R . .
H12B H 0.6742 0.6705 1.5292 0.058 Uiso 1 4 e calc R . .
C13 C 0.5948(3) 0.50095(17) 1.53542(11) 0.0473(5) Uani 1 4 e d . . .
H13A H 0.5180 0.5057 1.5852 0.057 Uiso 1 4 e calc R . .
H13B H 0.6851 0.4303 1.5365 0.057 Uiso 1 4 e calc R . .

loop_
_atom_site_aniso_label
_atom_site_aniso_U_11
_atom_site_aniso_U_22
_atom_site_aniso_U_33
_atom_site_aniso_U_23
_atom_site_aniso_U_13
_atom_site_aniso_U_12
N1 0.0485(11) 0.0465(10) 0.0513(10) -0.0048(8) 0.0035(8) -0.0038(8)
O1 0.0777(12) 0.0636(11) 0.0561(9) 0.0108(7) -0.0068(8) -0.0067(8)
O2 0.0564(10) 0.0577(9) 0.0540(9) 0.0014(7) -0.0030(7) -0.0124(7)
C1 0.0507(13) 0.0455(12) 0.0434(11) -0.0018(9) 0.0064(10) 0.0009(10)
C2 0.0465(12) 0.0386(11) 0.0422(11) -0.0054(8) 0.0080(9) 0.0009(9)
C3 0.0568(14) 0.0464(12) 0.0433(11) -0.0031(9) 0.0040(10) 0.0019(10)
C4 0.0713(16) 0.0446(13) 0.0569(13) 0.0022(10) 0.0137(12) -0.0047(11)
C5 0.0611(15) 0.0482(13) 0.0647(15) -0.0077(11) 0.0139(12) -0.0107(11)
C6 0.0488(13) 0.0474(12) 0.0494(12) -0.0142(9) 0.0095(10) 0.0008(10)
C7 0.0469(12) 0.0407(11) 0.0427(11) -0.0087(8) 0.0087(9) 0.0039(9)
C8 0.0638(15) 0.0519(13) 0.0518(12) -0.0002(10) 0.0023(11) -0.0024(11)
C9 0.0760(18) 0.0638(15) 0.0513(13) 0.0003(11) 0.0005(12) 0.0064(13)
C10 0.0680(17) 0.0751(18) 0.0525(14) -0.0152(12) -0.0068(12) 0.0091(13)
C11 0.0535(14) 0.0652(15) 0.0580(14) -0.0194(12) 0.0039(11) -0.0049(11)
C12 0.0453(13) 0.0501(12) 0.0497(12) -0.0014(9) 0.0018(10) 0.0021(9)
C13 0.0447(13) 0.0486(12) 0.0486(12) 0.0001(9) 0.0043(9) 0.0042(9)

loop_
_atom_type_symbol
_atom_type_description
_atom_type_scat_dispersion_real
_atom_type_scat_dispersion_imag
_atom_type_scat_source
C C 0.0033 0.0016 'International Tables Vol C Tables 4.2.6.8 and 6.1.1.4'
H H 0.0000 0.0000 'International Tables Vol C Tables 4.2.6.8 and 6.1.1.4'
N N 0.0061 0.0033 'International Tables Vol C Tables 4.2.6.8 and 6.1.1.4'
O O 0.0106 0.0060 'International Tables Vol C Tables 4.2.6.8 and 6.1.1.4'

loop_
_geom_angle_atom_site_label_1
_geom_angle_atom_site_label_2
_geom_angle_atom_site_label_3
_geom_angle
_geom_angle_site_symmetry_1
_geom_angle_site_symmetry_3
_geom_angle_publ_flag
C1 N1 O2 111.78(16) . . ?
C3 O1 H1 109.5 . . ?
N1 O2 C12 109.77(14) . . ?
N1 C1 C2 121.81(18) . . ?
N1 C1 H1A 119.1 . . ?
C2 C1 H1A 119.1 . . ?
C3 C2 C7 118.69(19) . . ?
C3 C2 C1 120.78(19) . . ?
C7 C2 C1 120.51(17) . . ?
O1 C3 C2 122.74(19) . . ?
O1 C3 C4 116.06(19) . . ?
C2 C3 C4 121.2(2) . . ?
C5 C4 C3 120.3(2) . . ?
C5 C4 H4 119.8 . . ?
C3 C4 H4 119.8 . . ?
C4 C5 C6 121.7(2) . . ?
C4 C5 H5 119.2 . . ?
C6 C5 H5 119.2 . . ?
C11 C6 C5 121.6(2) . . ?
C11 C6 C7 120.0(2) . . ?
C5 C6 C7 118.36(19) . . ?
C8 C7 C6 116.53(19) . . ?
C8 C7 C2 123.69(19) . . ?
C6 C7 C2 119.76(18) . . ?
C9 C8 C7 121.8(2) . . ?
C9 C8 H8 119.1 . . ?
C7 C8 H8 119.1 . . ?
C8 C9 C10 120.9(2) . . ?
C8 C9 H9 119.6 . . ?
C10 C9 H9 119.6 . . ?
C11 C10 C9 119.5(2) . . ?
C11 C10 H10 120.3 . . ?
C9 C10 H10 120.3 . . ?
C10 C11 C6 121.3(2) . . ?
C10 C11 H11 119.4 . . ?
C6 C11 H11 119.4 . . ?
O2 C12 C13 108.05(16) . . ?
O2 C12 H12A 110.1 . . ?
C13 C12 H12A 110.1 . . ?
O2 C12 H12B 110.1 . . ?
C13 C12 H12B 110.1 . . ?
H12A C12 H12B 108.4 . . ?
C12 C13 C13 112.0(2) . 3_668 ?
C12 C13 H13A 109.2 . . ?
C13 C13 H13A 109.2 3_668 . ?
C12 C13 H13B 109.2 . . ?
C13 C13 H13B 109.2 3_668 . ?
H13A C13 H13B 107.9 . . ?

loop_
_geom_bond_atom_site_label_1
_geom_bond_atom_site_label_2
_geom_bond_distance
_geom_bond_site_symmetry_2
_geom_bond_publ_flag
N1 C1 1.276(2) . ?
N1 O2 1.397(2) . ?
O1 C3 1.356(2) . ?
O1 H1 0.8200 . ?
O2 C12 1.428(2) . ?
C1 C2 1.452(3) . ?
C1 H1A 0.9300 . ?
C2 C3 1.388(3) . ?
C2 C7 1.431(3) . ?
C3 C4 1.402(3) . ?
C4 C5 1.352(3) . ?
C4 H4 0.9300 . ?
C5 C6 1.415(3) . ?
C5 H5 0.9300 . ?
C6 C11 1.409(3) . ?
C6 C7 1.421(3) . ?
C7 C8 1.419(3) . ?
C8 C9 1.359(3) . ?
C8 H8 0.9300 . ?
C9 C10 1.397(3) . ?
C9 H9 0.9300 . ?
C10 C11 1.353(3) . ?
C10 H10 0.9300 . ?
C11 H11 0.9300 . ?
C12 C13 1.494(3) . ?
C12 H12A 0.9700 . ?
C12 H12B 0.9700 . ?
C13 C13 1.512(3) 3_668 ?
C13 H13A 0.9700 . ?
C13 H13B 0.9700 . ?
